data_4134341
loop_
_publ_author_name
'Guo, Qing-Hui'
'Zhou, Jiawang'
'Mao, Haochuan'
'Qiu, Yunyan'
'Nguyen, Minh T.'
'Feng, Yuanning'
'Liang, Jiaqi'
'Shen, Dengke'
'Li, Penghao'
'Liu, Zhichang'
'Wasielewski, Michael R.'
'Stoddart, J. Fraser'

_publ_section_title
;
 TetrazineBox: A Structurally Transformative ToolBox.
;
_journal_name_full 'Journal of the American Chemical Society'
_journal_paper_doi 10.1021/jacs.0c01114
_journal_year 2020
_chemical_formula_moiety 'C40 H40 N12, 3(F6 P)'
_chemical_formula_sum 'C40 H40 F18 N12 P3'
_chemical_formula_weight 1123.75
_space_group_crystal_system monoclinic
_space_group_IT_number 15
_space_group_name_Hall '-C 2yc'
_space_group_name_H-M_alt 'C 1 2/c 1'
_atom_sites_solution_hydrogens geom
_audit_creation_date 2019-12-18
_audit_creation_method
;
Olex2 1.2
(compiled 2018.05.29 svn.r3508 for OlexSys, GUI svn.r5506)
;
_cell_angle_alpha 90
_cell_angle_beta 101.490(2)
_cell_angle_gamma 90
_cell_formula_units_Z 4
_cell_length_a 16.1323(5)
_cell_length_b 11.4829(4)
_cell_length_c 30.2137(9)
_cell_measurement_reflns_used 9877
_cell_measurement_temperature 100(2)
_cell_measurement_theta_max 68.04
_cell_measurement_theta_min 4.76
_cell_volume 5484.8(3)
_computing_cell_refinement 'SAINT V8.34A (Bruker, 2017)'
_computing_data_collection 'APEX2 V2017.3 (Bruker, 2017)'
_computing_data_reduction 'Bruker SAINT'
_computing_molecular_graphics 'Olex2 (Dolomanov et al., 2009)'
_computing_publication_material 'Olex2 (Dolomanov et al., 2009)'
_computing_structure_refinement 'ShelXL (Sheldrick, 2015)'
_computing_structure_solution 'SHELXT 2014/5 (Sheldrick, 2014)'
_diffrn_ambient_temperature 100.04
_diffrn_detector_area_resol_mean 8
_diffrn_measured_fraction_theta_full 0.996
_diffrn_measured_fraction_theta_max 0.992
_diffrn_measurement_device_type 'Bruker Kappa APEX CCD area detector'
_diffrn_measurement_method '\w and \f scans'
_diffrn_radiation_monochromator 'MX optics'
_diffrn_radiation_type CuK\a
_diffrn_radiation_wavelength 1.54178
_diffrn_reflns_av_R_equivalents 0.0269
_diffrn_reflns_av_unetI/netI 0.0201
_diffrn_reflns_Laue_measured_fraction_full 0.996
_diffrn_reflns_Laue_measured_fraction_max 0.992
_diffrn_reflns_limit_h_max 19
_diffrn_reflns_limit_h_min -18
_diffrn_reflns_limit_k_max 13
_diffrn_reflns_limit_k_min -13
_diffrn_reflns_limit_l_max 35
_diffrn_reflns_limit_l_min -35
_diffrn_reflns_number 26936
_diffrn_reflns_point_group_measured_fraction_full 0.996
_diffrn_reflns_point_group_measured_fraction_max 0.992
_diffrn_reflns_theta_full 67.679
_diffrn_reflns_theta_max 68.196
_diffrn_reflns_theta_min 4.760
_diffrn_source microsource
_exptl_absorpt_coefficient_mu 1.918
_exptl_absorpt_correction_type multi-scan
_exptl_crystal_colour red
_exptl_crystal_density_diffrn 1.361
_exptl_crystal_description block
_exptl_crystal_F_000 2284
_exptl_crystal_size_max 0.288
_exptl_crystal_size_mid 0.124
_exptl_crystal_size_min 0.114
_exptl_transmission_factor_max 0.7530
_exptl_transmission_factor_min 0.6523
_refine_diff_density_max 0.313
_refine_diff_density_min -0.248
_refine_diff_density_rms 0.044
_refine_ls_extinction_method none
_refine_ls_goodness_of_fit_ref 1.059
_refine_ls_hydrogen_treatment constr
_refine_ls_matrix_type full
_refine_ls_number_parameters 339
_refine_ls_number_reflns 4970
_refine_ls_number_restraints 0
_refine_ls_restrained_S_all 1.059
_refine_ls_R_factor_all 0.0444
_refine_ls_R_factor_gt 0.0405
_refine_ls_shift/su_max 0.001
_refine_ls_shift/su_mean 0.000
_refine_ls_structure_factor_coef Fsqd
_refine_ls_weighting_details 'w=1/[\s^2^(Fo^2^)+(0.0476P)^2^+6.2647P] where P=(Fo^2^+2Fc^2^)/3'
_refine_ls_weighting_scheme calc
_refine_ls_wR_factor_gt 0.1060
_refine_ls_wR_factor_ref 0.1091
_reflns_Friedel_coverage 0.000
_reflns_number_gt 4478
_reflns_number_total 4970
_reflns_threshold_expression 'I > 2\s(I)'
_cod_data_source_file ja0c01114_si_005.cif
_cod_data_source_block 6PF6
_cod_database_code 4134341
_shelx_shelxl_version_number 2018/3
_shelx_space_group_comment
;
The symmetry employed for this shelxl refinement is uniquely defined
by the following loop, which should always be used as a source of
symmetry information in preference to the above space-group names.
They are only intended as comments.
;
_olex2_refinement_description
;
1. Fixed Uiso
 At 1.2 times of:
  All C(H) groups, All C(H,H) groups, All N(H,H) groups
2. Others
 Fixed Sof: F9(0.5) F10(0.5)
3.a Secondary CH2 refined with riding coordinates:
 C6(H6A,H6B), C13(H13A,H13B)
3.b Aromatic/amide H refined with riding coordinates:
 C2(H2), C3(H3), C4(H4), C5(H5), C8(H8), C9(H9), C11(H11), C12(H12), C14(H14),
 C15(H15), C17(H17), C18(H18)
3.c X=CH2 refined with riding coordinates:
 N3(H3A,H3B), N6(H6C,H6D)
;
_olex2_submission_special_instructions 'No special instructions were received'

loop_
_space_group_symop_operation_xyz
'x, y, z'
'-x, y, -z+1/2'
'x+1/2, y+1/2, z'
'-x+1/2, y+1/2, -z+1/2'
'-x, -y, -z'
'x, -y, z-1/2'
'-x+1/2, -y+1/2, -z'
'x+1/2, -y+1/2, z-1/2'

loop_
_atom_site_label
_atom_site_type_symbol
_atom_site_fract_x
_atom_site_fract_y
_atom_site_fract_z
_atom_site_U_iso_or_equiv
_atom_site_adp_type
_atom_site_occupancy
_atom_site_site_symmetry_order
_atom_site_calc_flag
_atom_site_refinement_flags_posn
_atom_site_refinement_flags_adp
_atom_site_refinement_flags_occupancy
_atom_site_disorder_assembly
_atom_site_disorder_group
N1 N 0.69310(10) 0.51862(13) 0.70960(5) 0.0375(3) Uani 1 1 d . . . . .
N2 N 0.55672(11) 0.98504(14) 0.60464(5) 0.0430(4) Uani 1 1 d . . . . .
N3 N 0.31699(11) 0.84786(16) 0.48117(6) 0.0504(4) Uani 1 1 d . . . . .
H3A H 0.285765 0.817618 0.456648 0.060 Uiso 1 1 calc R . . . .
H3B H 0.292769 0.884403 0.500836 0.060 Uiso 1 1 calc R . . . .
N4 N 0.44438(10) 0.78616(14) 0.46184(5) 0.0402(4) Uani 1 1 d . . . . .
N5 N 0.39292(10) 0.73376(14) 0.42486(5) 0.0424(4) Uani 1 1 d . . . . .
N6 N 0.52104(13) 0.6959(2) 0.40325(8) 0.0863(8) Uani 1 1 d . . . . .
H6C H 0.550263 0.735482 0.426059 0.104 Uiso 1 1 calc R . . . .
H6D H 0.547118 0.661946 0.383758 0.104 Uiso 1 1 calc R . . . .
C1 C 0.60956(12) 0.38029(16) 0.64090(6) 0.0400(4) Uani 1 1 d . . . . .
C2 C 0.69613(14) 0.3982(2) 0.64681(8) 0.0568(6) Uani 1 1 d . . . . .
H2 H 0.727340 0.362432 0.626941 0.068 Uiso 1 1 calc R . . . .
C3 C 0.73650(13) 0.4675(2) 0.68138(7) 0.0544(6) Uani 1 1 d . . . . .
H3 H 0.795792 0.479507 0.685392 0.065 Uiso 1 1 calc R . . . .
C4 C 0.61094(13) 0.49769(19) 0.70576(7) 0.0487(5) Uani 1 1 d . . . . .
H4 H 0.581583 0.530779 0.727022 0.058 Uiso 1 1 calc R . . . .
C5 C 0.56821(14) 0.42979(18) 0.67195(7) 0.0484(5) Uani 1 1 d . . . . .
H5 H 0.509410 0.416362 0.669709 0.058 Uiso 1 1 calc R . . . .
C6 C 0.73334(13) 0.60989(17) 0.74228(6) 0.0421(4) Uani 1 1 d . . . . .
H6A H 0.795663 0.601767 0.748110 0.051 Uiso 1 1 calc R . . . .
H6B H 0.714329 0.601121 0.771305 0.051 Uiso 1 1 calc R . . . .
C7 C 0.70779(12) 0.72736(17) 0.72205(6) 0.0381(4) Uani 1 1 d . . . . .
C8 C 0.75399(13) 0.77858(19) 0.69323(7) 0.0468(5) Uani 1 1 d . . . . .
H8 H 0.805393 0.743870 0.689135 0.056 Uiso 1 1 calc R . . . .
C9 C 0.72574(13) 0.88015(19) 0.67030(7) 0.0483(5) Uani 1 1 d . . . . .
H9 H 0.758368 0.915775 0.651104 0.058 Uiso 1 1 calc R . . . .
C10 C 0.65011(13) 0.92954(17) 0.67539(6) 0.0423(5) Uani 1 1 d . . . . .
C11 C 0.60558(13) 0.88150(16) 0.70555(6) 0.0412(4) Uani 1 1 d . . . . .
H11 H 0.554842 0.917272 0.710102 0.049 Uiso 1 1 calc R . . . .
C12 C 0.63473(13) 0.78139(16) 0.72913(6) 0.0398(4) Uani 1 1 d . . . . .
H12 H 0.604507 0.749591 0.750255 0.048 Uiso 1 1 calc R . . . .
C13 C 0.61386(14) 1.03087(18) 0.64606(7) 0.0493(5) Uani 1 1 d . . . . .
H13A H 0.581731 1.082342 0.662845 0.059 Uiso 1 1 calc R . . . .
H13B H 0.660140 1.076863 0.637499 0.059 Uiso 1 1 calc R . . . .
C14 C 0.47324(14) 0.9927(2) 0.59974(7) 0.0522(5) Uani 1 1 d . . . . .
H14 H 0.449624 1.030816 0.622245 0.063 Uiso 1 1 calc R . . . .
C15 C 0.42060(14) 0.9462(2) 0.56263(7) 0.0529(5) Uani 1 1 d . . . . .
H15 H 0.361017 0.952786 0.559544 0.064 Uiso 1 1 calc R . . . .
C16 C 0.45391(13) 0.89025(16) 0.52988(6) 0.0410(4) Uani 1 1 d . . . . .
C17 C 0.54149(14) 0.88254(19) 0.53618(7) 0.0502(5) Uani 1 1 d . . . . .
H17 H 0.566895 0.843857 0.514472 0.060 Uiso 1 1 calc R . . . .
C18 C 0.59078(14) 0.9307(2) 0.57361(7) 0.0532(5) Uani 1 1 d . . . . .
H18 H 0.650583 0.925386 0.577651 0.064 Uiso 1 1 calc R . . . .
C19 C 0.40121(12) 0.83830(17) 0.48853(6) 0.0406(4) Uani 1 1 d . . . . .
C20 C 0.43677(13) 0.68729(17) 0.39819(7) 0.0443(5) Uani 1 1 d . . . . .
P1 P 0.38802(3) 0.66997(5) 0.64102(2) 0.04170(15) Uani 1 1 d . . . . .
F1 F 0.39474(7) 0.80103(10) 0.65946(4) 0.0494(3) Uani 1 1 d . . . . .
F2 F 0.43420(8) 0.62357(11) 0.68998(4) 0.0511(3) Uani 1 1 d . . . . .
F3 F 0.29886(7) 0.65666(11) 0.65620(4) 0.0557(3) Uani 1 1 d . . . . .
F4 F 0.33973(8) 0.71566(12) 0.59256(4) 0.0583(3) Uani 1 1 d . . . . .
F5 F 0.47596(8) 0.68289(12) 0.62624(4) 0.0578(3) Uani 1 1 d . . . . .
F6 F 0.37993(9) 0.53793(11) 0.62313(4) 0.0625(4) Uani 1 1 d . . . . .
P2 P 0.500000 1.19236(7) 0.750000 0.0521(2) Uani 1 2 d S T P . .
F7 F 0.45268(8) 1.09486(13) 0.71726(5) 0.0679(4) Uani 1 1 d . . . . .
F8 F 0.57609(8) 1.19240(12) 0.72335(5) 0.0642(4) Uani 1 1 d . . . . .
F9 F 0.4489(3) 1.2768(4) 0.70639(12) 0.0606(10) Uani 0.5 1 d . . . A 1
F10 F 0.4570(3) 1.3019(4) 0.72821(12) 0.0553(9) Uani 0.5 1 d . . . A 2

loop_
_atom_site_aniso_label
_atom_site_aniso_U_11
_atom_site_aniso_U_22
_atom_site_aniso_U_33
_atom_site_aniso_U_23
_atom_site_aniso_U_13
_atom_site_aniso_U_12
N1 0.0422(9) 0.0352(8) 0.0331(8) 0.0060(6) 0.0030(6) 0.0044(7)
N2 0.0543(10) 0.0335(8) 0.0364(8) 0.0092(7) -0.0025(7) -0.0054(7)
N3 0.0456(10) 0.0585(11) 0.0462(9) -0.0139(8) 0.0070(8) -0.0027(8)
N4 0.0422(9) 0.0388(8) 0.0370(8) 0.0009(7) 0.0016(7) -0.0002(7)
N5 0.0455(9) 0.0412(9) 0.0391(8) -0.0015(7) 0.0056(7) 0.0022(7)
N6 0.0441(11) 0.123(2) 0.0914(16) -0.0635(16) 0.0124(11) -0.0067(12)
C1 0.0453(11) 0.0324(9) 0.0416(10) 0.0030(8) 0.0067(8) 0.0040(8)
C2 0.0433(11) 0.0718(15) 0.0538(12) -0.0208(11) 0.0060(9) 0.0094(11)
C3 0.0353(10) 0.0731(15) 0.0519(12) -0.0138(11) 0.0018(9) 0.0105(10)
C4 0.0520(12) 0.0458(11) 0.0539(12) -0.0064(9) 0.0237(10) -0.0071(9)
C5 0.0470(11) 0.0438(11) 0.0579(12) -0.0091(9) 0.0189(10) -0.0092(9)
C6 0.0453(11) 0.0445(11) 0.0320(9) 0.0017(8) -0.0034(8) 0.0038(9)
C7 0.0395(10) 0.0404(10) 0.0284(8) 0.0001(7) -0.0074(7) -0.0038(8)
C8 0.0376(10) 0.0561(12) 0.0424(10) 0.0063(9) -0.0024(8) -0.0039(9)
C9 0.0444(11) 0.0549(12) 0.0408(10) 0.0094(9) -0.0030(8) -0.0159(10)
C10 0.0495(11) 0.0347(10) 0.0353(9) 0.0013(8) -0.0100(8) -0.0117(8)
C11 0.0476(11) 0.0347(10) 0.0366(9) -0.0016(8) -0.0027(8) -0.0029(8)
C12 0.0501(11) 0.0354(10) 0.0314(9) 0.0011(7) 0.0018(8) -0.0040(8)
C13 0.0597(13) 0.0369(10) 0.0432(11) 0.0058(8) -0.0091(9) -0.0133(9)
C14 0.0553(13) 0.0593(13) 0.0427(11) -0.0056(10) 0.0114(9) -0.0162(11)
C15 0.0481(12) 0.0673(14) 0.0440(11) -0.0081(10) 0.0106(9) -0.0144(10)
C16 0.0485(11) 0.0365(10) 0.0362(9) 0.0061(8) 0.0040(8) -0.0038(8)
C17 0.0489(12) 0.0533(12) 0.0429(11) -0.0001(9) -0.0039(9) 0.0108(10)
C18 0.0482(12) 0.0559(13) 0.0486(12) 0.0022(10) -0.0068(9) 0.0081(10)
C19 0.0430(11) 0.0393(10) 0.0380(10) 0.0025(8) 0.0048(8) -0.0019(8)
C20 0.0415(11) 0.0407(10) 0.0492(11) -0.0033(9) 0.0054(9) 0.0029(8)
P1 0.0403(3) 0.0475(3) 0.0358(3) 0.0002(2) 0.0039(2) -0.0082(2)
F1 0.0465(6) 0.0487(7) 0.0508(7) -0.0018(5) 0.0046(5) -0.0074(5)
F2 0.0547(7) 0.0581(7) 0.0388(6) 0.0012(5) 0.0056(5) 0.0092(6)
F3 0.0436(7) 0.0648(8) 0.0583(7) 0.0091(6) 0.0090(5) -0.0135(6)
F4 0.0579(8) 0.0693(8) 0.0420(6) 0.0073(6) -0.0039(5) -0.0157(6)
F5 0.0477(7) 0.0762(9) 0.0521(7) -0.0043(6) 0.0160(6) -0.0063(6)
F6 0.0819(9) 0.0527(7) 0.0518(7) -0.0077(6) 0.0111(6) -0.0127(7)
P2 0.0374(4) 0.0392(4) 0.0759(5) 0.000 0.0024(4) 0.000
F7 0.0524(7) 0.0770(10) 0.0664(8) -0.0111(7) -0.0075(6) -0.0086(7)
F8 0.0436(7) 0.0607(8) 0.0867(10) 0.0061(7) 0.0095(7) 0.0067(6)
F9 0.0431(16) 0.069(3) 0.068(2) 0.024(2) 0.0074(19) 0.0112(15)
F10 0.0493(18) 0.0519(19) 0.068(2) 0.0205(19) 0.021(2) 0.0092(14)

loop_
_atom_type_symbol
_atom_type_description
_atom_type_scat_dispersion_real
_atom_type_scat_dispersion_imag
_atom_type_scat_source
C C 0.0181 0.0091 'International Tables Vol C Tables 4.2.6.8 and 6.1.1.4'
H H 0.0000 0.0000 'International Tables Vol C Tables 4.2.6.8 and 6.1.1.4'
F F 0.0727 0.0534 'International Tables Vol C Tables 4.2.6.8 and 6.1.1.4'
N N 0.0311 0.0180 'International Tables Vol C Tables 4.2.6.8 and 6.1.1.4'
P P 0.2955 0.4335 'International Tables Vol C Tables 4.2.6.8 and 6.1.1.4'

loop_
_geom_angle_atom_site_label_1
_geom_angle_atom_site_label_2
_geom_angle_atom_site_label_3
_geom_angle
_geom_angle_site_symmetry_1
_geom_angle_site_symmetry_3
_geom_angle_publ_flag
C3 N1 C6 120.87(17) . . ?
C4 N1 C3 120.20(18) . . ?
C4 N1 C6 118.57(16) . . ?
C14 N2 C13 120.85(18) . . ?
C14 N2 C18 120.24(18) . . ?
C18 N2 C13 118.82(19) . . ?
H3A N3 H3B 120.0 . . ?
C19 N3 H3A 120.0 . . ?
C19 N3 H3B 120.0 . . ?
C19 N4 N5 112.77(16) . . ?
C20 N5 N4 111.57(16) . . ?
H6C N6 H6D 120.0 . . ?
C20 N6 H6C 120.0 . . ?
C20 N6 H6D 120.0 . . ?
C2 C1 C20 120.92(18) . 5_666 ?
C5 C1 C2 117.58(19) . . ?
C5 C1 C20 121.48(18) . 5_666 ?
C1 C2 H2 120.1 . . ?
C3 C2 C1 119.8(2) . . ?
C3 C2 H2 120.1 . . ?
N1 C3 C2 120.7(2) . . ?
N1 C3 H3 119.7 . . ?
C2 C3 H3 119.7 . . ?
N1 C4 H4 119.4 . . ?
N1 C4 C5 121.14(19) . . ?
C5 C4 H4 119.4 . . ?
C1 C5 H5 119.8 . . ?
C4 C5 C1 120.5(2) . . ?
C4 C5 H5 119.8 . . ?
N1 C6 H6A 110.1 . . ?
N1 C6 H6B 110.1 . . ?
N1 C6 C7 108.19(14) . . ?
H6A C6 H6B 108.4 . . ?
C7 C6 H6A 110.1 . . ?
C7 C6 H6B 110.1 . . ?
C8 C7 C6 119.88(18) . . ?
C8 C7 C12 119.19(18) . . ?
C12 C7 C6 120.75(17) . . ?
C7 C8 H8 119.8 . . ?
C7 C8 C9 120.5(2) . . ?
C9 C8 H8 119.8 . . ?
C8 C9 H9 120.0 . . ?
C10 C9 C8 119.97(19) . . ?
C10 C9 H9 120.0 . . ?
C9 C10 C11 119.73(18) . . ?
C9 C10 C13 119.93(19) . . ?
C11 C10 C13 120.2(2) . . ?
C10 C11 H11 119.9 . . ?
C10 C11 C12 120.18(19) . . ?
C12 C11 H11 119.9 . . ?
C7 C12 H12 119.9 . . ?
C11 C12 C7 120.30(18) . . ?
C11 C12 H12 119.9 . . ?
N2 C13 C10 108.83(15) . . ?
N2 C13 H13A 109.9 . . ?
N2 C13 H13B 109.9 . . ?
C10 C13 H13A 109.9 . . ?
C10 C13 H13B 109.9 . . ?
H13A C13 H13B 108.3 . . ?
N2 C14 H14 119.5 . . ?
N2 C14 C15 120.9(2) . . ?
C15 C14 H14 119.5 . . ?
C14 C15 H15 119.9 . . ?
C14 C15 C16 120.2(2) . . ?
C16 C15 H15 119.9 . . ?
C15 C16 C17 117.58(19) . . ?
C15 C16 C19 123.45(19) . . ?
C17 C16 C19 118.97(18) . . ?
C16 C17 H17 120.1 . . ?
C18 C17 C16 119.8(2) . . ?
C18 C17 H17 120.1 . . ?
N2 C18 C17 121.3(2) . . ?
N2 C18 H18 119.4 . . ?
C17 C18 H18 119.4 . . ?
N3 C19 C16 119.89(18) . . ?
N4 C19 N3 125.61(18) . . ?
N4 C19 C16 114.50(17) . . ?
N5 C20 N6 124.6(2) . . ?
N5 C20 C1 117.50(18) . 5_666 ?
N6 C20 C1 117.86(18) . 5_666 ?
F1 P1 F2 90.26(7) . . ?
F1 P1 F3 89.57(7) . . ?
F1 P1 F4 89.83(7) . . ?
F1 P1 F6 178.87(8) . . ?
F3 P1 F2 89.02(7) . . ?
F3 P1 F4 89.55(7) . . ?
F3 P1 F6 89.36(8) . . ?
F4 P1 F2 178.56(7) . . ?
F4 P1 F6 90.54(7) . . ?
F5 P1 F1 90.44(7) . . ?
F5 P1 F2 90.78(7) . . ?
F5 P1 F3 179.79(8) . . ?
F5 P1 F4 90.66(7) . . ?
F5 P1 F6 90.63(8) . . ?
F6 P1 F2 89.34(7) . . ?
F7 P2 F7 90.16(12) 2_656 . ?
F7 P2 F8 89.53(8) . 2_656 ?
F7 P2 F8 90.50(8) . . ?
F7 P2 F8 89.53(7) 2_656 . ?
F7 P2 F8 90.50(8) 2_656 2_656 ?
F7 P2 F9 168.41(16) 2_656 . ?
F7 P2 F9 79.73(16) . . ?
F7 P2 F9 79.73(16) 2_656 2_656 ?
F7 P2 F9 168.41(16) . 2_656 ?
F8 P2 F8 179.96(11) 2_656 . ?
F8 P2 F9 84.95(15) . . ?
F8 P2 F9 95.03(15) 2_656 . ?
F8 P2 F9 84.95(15) 2_656 2_656 ?
F8 P2 F9 95.03(15) . 2_656 ?
F9 P2 F9 110.9(3) . 2_656 ?
F10 P2 F7 167.19(15) 2_656 . ?
F10 P2 F7 101.07(16) . . ?
F10 P2 F8 83.54(16) 2_656 . ?
F10 P2 F8 96.43(16) . . ?
F10 P2 F10 68.5(3) 2_656 . ?
P2 F10 F10 55.74(16) . 2_656 ?

loop_
_geom_bond_atom_site_label_1
_geom_bond_atom_site_label_2
_geom_bond_distance
_geom_bond_site_symmetry_2
_geom_bond_publ_flag
N1 C3 1.342(3) . ?
N1 C4 1.329(3) . ?
N1 C6 1.496(2) . ?
N2 C13 1.494(2) . ?
N2 C14 1.328(3) . ?
N2 C18 1.333(3) . ?
N3 H3A 0.8800 . ?
N3 H3B 0.8800 . ?
N3 C19 1.337(3) . ?
N4 N5 1.389(2) . ?
N4 C19 1.311(3) . ?
N5 C20 1.289(3) . ?
N6 H6C 0.8800 . ?
N6 H6D 0.8800 . ?
N6 C20 1.341(3) . ?
C1 C2 1.388(3) . ?
C1 C5 1.377(3) . ?
C1 C20 1.485(3) 5_666 ?
C2 H2 0.9500 . ?
C2 C3 1.370(3) . ?
C3 H3 0.9500 . ?
C4 H4 0.9500 . ?
C4 C5 1.359(3) . ?
C5 H5 0.9500 . ?
C6 H6A 0.9900 . ?
C6 H6B 0.9900 . ?
C6 C7 1.504(3) . ?
C7 C8 1.385(3) . ?
C7 C12 1.386(3) . ?
C8 H8 0.9500 . ?
C8 C9 1.386(3) . ?
C9 H9 0.9500 . ?
C9 C10 1.382(3) . ?
C10 C11 1.383(3) . ?
C10 C13 1.508(3) . ?
C11 H11 0.9500 . ?
C11 C12 1.384(3) . ?
C12 H12 0.9500 . ?
C13 H13A 0.9900 . ?
C13 H13B 0.9900 . ?
C14 H14 0.9500 . ?
C14 C15 1.372(3) . ?
C15 H15 0.9500 . ?
C15 C16 1.376(3) . ?
C16 C17 1.390(3) . ?
C16 C19 1.489(3) . ?
C17 H17 0.9500 . ?
C17 C18 1.363(3) . ?
C18 H18 0.9500 . ?
P1 F1 1.6009(13) . ?
P1 F2 1.6088(12) . ?
P1 F3 1.6019(13) . ?
P1 F4 1.6036(12) . ?
P1 F5 1.5768(13) . ?
P1 F6 1.6062(14) . ?
P2 F7 1.5854(14) 2_656 ?
P2 F7 1.5854(14) . ?
P2 F8 1.5965(14) . ?
P2 F8 1.5964(14) 2_656 ?
P2 F9 1.710(4) 2_656 ?
P2 F9 1.710(4) . ?
P2 F10 1.521(4) 2_656 ?
P2 F10 1.521(4) . ?
F10 F10 1.713(8) 2_656 ?
